data_7231701
loop_
_publ_author_name
'Adonin, Sergey A.'
'Gorokh, Igor D.'
'Novikov, Alexander S.'
'Samsonenko, Denis G.'
'Yushina, Irina V.'
'Sokolov, Maxim N.'
'Fedin, Vladimir P.'

_publ_section_title
;
 Halobismuthates with halopyridinium cations: appearance or non-appearance
 of unusual colouring
;
_journal_issue 48
_journal_name_full CrystEngComm
_journal_page_first 7766
_journal_paper_doi 10.1039/C8CE01749B
_journal_volume 20
_journal_year 2018
_chemical_formula_sum 'C10 H9 Bi Br2 Cl4 N2'
_chemical_formula_weight 667.79
_space_group_crystal_system monoclinic
_space_group_IT_number 14
_space_group_name_Hall '-P 2yn'
_space_group_name_H-M_alt 'P 1 21/n 1'
_symmetry_space_group_name_Hall '-P 2yn'
_symmetry_space_group_name_H-M 'P 1 21/n 1'
_atom_sites_solution_hydrogens geom
_atom_sites_solution_primary dual
_atom_sites_solution_secondary difmap
_audit_creation_method SHELXL-2017/1
_audit_update_record
;
2018-08-24 deposited with the CCDC.
2018-10-26 downloaded from the CCDC.
;
_cell_angle_alpha 90
_cell_angle_beta 93.272(3)
_cell_angle_gamma 90
_cell_formula_units_Z 4
_cell_length_a 7.12752(19)
_cell_length_b 17.6661(4)
_cell_length_c 13.3872(3)
_cell_measurement_reflns_used 4174
_cell_measurement_temperature 130(2)
_cell_measurement_theta_max 28.79
_cell_measurement_theta_min 3.90
_cell_volume 1682.91(7)
_computing_cell_refinement 'CrysAlisPro 1.171.38.41 (Rigaku OD, 2015)'
_computing_data_collection 'CrysAlisPro 1.171.38.41 (Rigaku OD, 2015)'
_computing_data_reduction 'CrysAlisPro 1.171.38.41 (Rigaku OD, 2015)'
_computing_molecular_graphics 'ShelXle (H\"ubschle, 2011)'
_computing_publication_material 'CIFTAB-2014 (Sheldrick, 2015)'
_computing_structure_refinement 'SHELXL-2017 (Sheldrick, 2015)'
_computing_structure_solution 'SHELXT-2014 (Sheldrick, 2015)'
_diffrn_ambient_temperature 130(2)
_diffrn_detector 'CCD plate'
_diffrn_detector_area_resol_mean 10.6168
_diffrn_detector_type AtlasS2
_diffrn_measured_fraction_theta_full 0.998
_diffrn_measured_fraction_theta_max 0.836
_diffrn_measurement_device 'four-circle diffractometer'
_diffrn_measurement_device_type 'New Xcalibur, AtlasS2'
_diffrn_measurement_method '\w scans'
_diffrn_radiation_monochromator graphite
_diffrn_radiation_probe x-ray
_diffrn_radiation_source 'fine-focus sealed tube'
_diffrn_radiation_type MoK\a
_diffrn_radiation_wavelength 0.71073
_diffrn_reflns_av_R_equivalents 0.0335
_diffrn_reflns_av_unetI/netI 0.0493
_diffrn_reflns_Laue_measured_fraction_full 0.998
_diffrn_reflns_Laue_measured_fraction_max 0.836
_diffrn_reflns_limit_h_max 8
_diffrn_reflns_limit_h_min -9
_diffrn_reflns_limit_k_max 24
_diffrn_reflns_limit_k_min -22
_diffrn_reflns_limit_l_max 18
_diffrn_reflns_limit_l_min -10
_diffrn_reflns_number 8384
_diffrn_reflns_point_group_measured_fraction_full 0.998
_diffrn_reflns_point_group_measured_fraction_max 0.836
_diffrn_reflns_theta_full 25.500
_diffrn_reflns_theta_max 29.058
_diffrn_reflns_theta_min 3.259
_diffrn_source 'sealed X-ray tube'
_exptl_absorpt_coefficient_mu 15.847
_exptl_absorpt_correction_T_max 1.00000
_exptl_absorpt_correction_T_min 0.44241
_exptl_absorpt_correction_type multi-scan
_exptl_absorpt_process_details
;
CrysAlisPro 1.171.38.41 (Rigaku Oxford Diffraction, 2015)
Empirical absorption correction using spherical harmonics,
implemented in SCALE3 ABSPACK scaling algorithm.
;
_exptl_crystal_colour colorless
_exptl_crystal_density_diffrn 2.636
_exptl_crystal_description block
_exptl_crystal_F_000 1216
_exptl_crystal_size_max 0.36
_exptl_crystal_size_mid 0.21
_exptl_crystal_size_min 0.18
_refine_diff_density_max 0.927
_refine_diff_density_min -1.583
_refine_diff_density_rms 0.194
_refine_ls_extinction_method none
_refine_ls_goodness_of_fit_ref 1.061
_refine_ls_hydrogen_treatment constr
_refine_ls_matrix_type full
_refine_ls_number_parameters 172
_refine_ls_number_reflns 3763
_refine_ls_number_restraints 0
_refine_ls_restrained_S_all 1.061
_refine_ls_R_factor_all 0.0380
_refine_ls_R_factor_gt 0.0292
_refine_ls_shift/su_max 0.001
_refine_ls_shift/su_mean 0.000
_refine_ls_structure_factor_coef Fsqd
_refine_ls_weighting_details 'w=1/[\s^2^(Fo^2^)+(0.0174P)^2^] where P=(Fo^2^+2Fc^2^)/3'
_refine_ls_weighting_scheme calc
_refine_ls_wR_factor_gt 0.0564
_refine_ls_wR_factor_ref 0.0595
_reflns_Friedel_coverage 0.000
_reflns_number_gt 3252
_reflns_number_total 3763
_reflns_threshold_expression >2\s(I)
_cod_data_source_file c8ce01749b2.cif
_cod_data_source_block IG296white
_cod_depositor_comments 'Adding full bibliography for 7231701--7231709.cif.'
_cod_original_cell_volume 1682.90(7)
_cod_database_code 7231701
_shelx_shelxl_version_number 2017/1
_shelx_space_group_comment
;
The symmetry employed for this shelxl refinement is uniquely defined
by the following loop, which should always be used as a source of
symmetry information in preference to the above space-group names.
They are only intended as comments.
;
_shelx_estimated_absorpt_t_min 0.070
_shelx_estimated_absorpt_t_max 0.163

loop_
_space_group_symop_operation_xyz
'x, y, z'
'-x+1/2, y+1/2, -z+1/2'
'-x, -y, -z'
'x-1/2, -y-1/2, z-1/2'

loop_
_atom_site_label
_atom_site_type_symbol
_atom_site_fract_x
_atom_site_fract_y
_atom_site_fract_z
_atom_site_U_iso_or_equiv
_atom_site_adp_type
_atom_site_occupancy
_atom_site_site_symmetry_order
_atom_site_calc_flag
_atom_site_refinement_flags_posn
_atom_site_refinement_flags_adp
Bi1 Bi 0.75064(2) 0.43686(2) 0.01105(2) 0.01139(7) Uani 1 1 d . .
Cl1 Cl 0.60826(18) 0.32593(7) -0.08675(10) 0.0181(3) Uani 1 1 d . .
Cl2 Cl 0.89943(19) 0.35418(8) 0.14732(10) 0.0222(3) Uani 1 1 d . .
Cl3 Cl 0.94407(18) 0.57027(7) 0.10169(10) 0.0210(3) Uani 1 1 d . .
Cl4 Cl 0.55299(17) 0.54793(7) -0.12328(9) 0.0164(3) Uani 1 1 d . .
N1 N 0.7346(6) 0.5173(2) 0.4561(3) 0.0166(10) Uani 1 1 d . .
Br1 Br 0.82643(8) 0.58307(3) 0.63939(4) 0.02468(14) Uani 1 1 d . .
C11 C 0.7470(6) 0.5839(3) 0.5020(4) 0.0154(12) Uani 1 1 d . .
C12 C 0.7076(7) 0.6529(3) 0.4557(4) 0.0185(12) Uani 1 1 d . .
H12 H 0.718754 0.699198 0.491758 0.022 Uiso 1 1 calc R U
C13 C 0.6521(7) 0.6517(3) 0.3560(4) 0.0199(12) Uani 1 1 d . .
H13 H 0.624689 0.697720 0.321447 0.024 Uiso 1 1 calc R U
C14 C 0.6363(7) 0.5842(3) 0.3063(4) 0.0201(12) Uani 1 1 d . .
H14 H 0.596711 0.582680 0.237312 0.024 Uiso 1 1 calc R U
C15 C 0.6792(8) 0.5179(3) 0.3582(4) 0.0213(13) Uani 1 1 d . .
H15 H 0.669066 0.471052 0.323434 0.026 Uiso 1 1 calc R U
N2 N 0.7940(5) 0.3746(2) 0.5541(3) 0.0146(10) Uani 1 1 d . .
H2 H 0.780880 0.417472 0.520935 0.018 Uiso 1 1 calc R U
Br2 Br 0.68969(8) 0.31274(3) 0.36978(4) 0.02428(14) Uani 1 1 d . .
C21 C 0.7590(6) 0.3084(3) 0.5058(4) 0.0151(11) Uani 1 1 d . .
C22 C 0.7748(7) 0.2413(3) 0.5558(4) 0.0177(12) Uani 1 1 d . .
H22 H 0.746877 0.194932 0.522316 0.021 Uiso 1 1 calc R U
C23 C 0.8325(7) 0.2421(3) 0.6569(4) 0.0191(12) Uani 1 1 d . .
H23 H 0.846113 0.195905 0.692974 0.023 Uiso 1 1 calc R U
C24 C 0.8700(7) 0.3103(3) 0.7045(4) 0.0186(12) Uani 1 1 d . .
H24 H 0.910384 0.311497 0.773382 0.022 Uiso 1 1 calc R U
C25 C 0.8481(7) 0.3761(3) 0.6512(4) 0.0162(12) Uani 1 1 d . .
H25 H 0.871750 0.423264 0.683518 0.019 Uiso 1 1 calc R U

loop_
_atom_site_aniso_label
_atom_site_aniso_U_11
_atom_site_aniso_U_22
_atom_site_aniso_U_33
_atom_site_aniso_U_23
_atom_site_aniso_U_13
_atom_site_aniso_U_12
Bi1 0.01428(11) 0.00986(10) 0.01003(11) 0.00019(8) 0.00091(8) -0.00010(8)
Cl1 0.0232(7) 0.0139(6) 0.0172(7) -0.0020(5) 0.0005(6) -0.0041(5)
Cl2 0.0281(7) 0.0220(7) 0.0161(7) 0.0045(6) -0.0032(6) 0.0061(6)
Cl3 0.0231(7) 0.0218(7) 0.0188(7) -0.0079(6) 0.0067(6) -0.0057(6)
Cl4 0.0209(7) 0.0152(6) 0.0135(7) 0.0016(5) 0.0039(5) 0.0009(5)
N1 0.025(2) 0.014(2) 0.010(2) -0.0019(19) -0.0015(19) 0.0007(19)
Br1 0.0366(3) 0.0215(3) 0.0152(3) -0.0065(2) -0.0045(2) 0.0033(3)
C11 0.018(3) 0.017(3) 0.012(3) -0.007(2) 0.002(2) -0.003(2)
C12 0.018(3) 0.012(3) 0.026(3) -0.001(2) 0.005(2) -0.002(2)
C13 0.019(3) 0.015(3) 0.026(3) 0.003(3) 0.007(2) 0.001(2)
C14 0.023(3) 0.022(3) 0.014(3) -0.002(2) -0.004(2) 0.001(2)
C15 0.034(3) 0.014(3) 0.015(3) -0.005(2) -0.003(3) 0.004(2)
N2 0.018(2) 0.009(2) 0.017(3) 0.0001(19) 0.0002(19) -0.0006(18)
Br2 0.0391(3) 0.0199(3) 0.0133(3) -0.0029(2) -0.0035(2) -0.0014(3)
C21 0.018(3) 0.015(3) 0.013(3) -0.002(2) 0.006(2) 0.000(2)
C22 0.021(3) 0.011(3) 0.021(3) 0.000(2) 0.005(2) -0.004(2)
C23 0.026(3) 0.015(3) 0.016(3) 0.001(2) 0.002(2) 0.003(2)
C24 0.024(3) 0.021(3) 0.011(3) -0.003(2) 0.000(2) 0.003(2)
C25 0.020(3) 0.014(3) 0.015(3) -0.006(2) 0.001(2) -0.002(2)

loop_
_atom_type_symbol
_atom_type_description
_atom_type_scat_dispersion_real
_atom_type_scat_dispersion_imag
_atom_type_scat_source
C C 0.0033 0.0016 'International Tables Vol C Tables 4.2.6.8 and 6.1.1.4'
H H 0.0000 0.0000 'International Tables Vol C Tables 4.2.6.8 and 6.1.1.4'
N N 0.0061 0.0033 'International Tables Vol C Tables 4.2.6.8 and 6.1.1.4'
Cl Cl 0.1484 0.1585 'International Tables Vol C Tables 4.2.6.8 and 6.1.1.4'
Br Br -0.2901 2.4595 'International Tables Vol C Tables 4.2.6.8 and 6.1.1.4'
Bi Bi -4.1077 10.2566 'International Tables Vol C Tables 4.2.6.8 and 6.1.1.4'

loop_
_geom_angle_atom_site_label_1
_geom_angle_atom_site_label_2
_geom_angle_atom_site_label_3
_geom_angle
_geom_angle_site_symmetry_1
_geom_angle_site_symmetry_3
_geom_angle_publ_flag
Cl1 Bi1 Cl3 89.26(4) . 3_765 yes
Cl1 Bi1 Cl3 172.53(4) . . yes
Cl1 Bi1 Cl4 92.07(4) . . yes
Cl1 Bi1 Cl4 93.09(4) . 3_665 yes
Cl2 Bi1 Cl1 93.74(4) . . yes
Cl2 Bi1 Cl3 89.87(4) . . yes
Cl2 Bi1 Cl3 93.32(4) . 3_765 yes
Cl2 Bi1 Cl4 88.43(4) . 3_665 yes
Cl2 Bi1 Cl4 171.08(4) . . yes
Cl3 Bi1 Cl3 84.01(4) 3_765 . yes
Cl3 Bi1 Cl4 85.16(4) . . yes
Cl3 Bi1 Cl4 93.53(4) 3_765 . yes
Cl4 Bi1 Cl3 93.54(4) 3_665 . yes
Cl4 Bi1 Cl3 176.98(4) 3_665 3_765 yes
Cl4 Bi1 Cl4 84.49(4) 3_665 . yes
Bi1 Cl3 Bi1 95.99(4) 3_765 . yes
Bi1 Cl4 Bi1 95.51(4) 3_665 . yes
C11 N1 C15 116.9(5) . . ?
N1 C11 Br1 116.8(4) . . ?
N1 C11 C12 124.4(5) . . ?
C12 C11 Br1 118.8(4) . . ?
C11 C12 H12 121.3 . . ?
C13 C12 C11 117.4(5) . . ?
C13 C12 H12 121.3 . . ?
C12 C13 H13 120.0 . . ?
C14 C13 C12 119.9(5) . . ?
C14 C13 H13 120.0 . . ?
C13 C14 H14 120.6 . . ?
C13 C14 C15 118.9(5) . . ?
C15 C14 H14 120.6 . . ?
N1 C15 C14 122.5(5) . . ?
N1 C15 H15 118.7 . . ?
C14 C15 H15 118.7 . . ?
C21 N2 H2 119.4 . . ?
C25 N2 H2 119.4 . . ?
C25 N2 C21 121.1(5) . . ?
N2 C21 Br2 117.6(4) . . ?
N2 C21 C22 120.6(5) . . ?
C22 C21 Br2 121.8(4) . . ?
C21 C22 H22 120.6 . . ?
C21 C22 C23 118.8(5) . . ?
C23 C22 H22 120.6 . . ?
C22 C23 H23 120.2 . . ?
C24 C23 C22 119.7(5) . . ?
C24 C23 H23 120.2 . . ?
C23 C24 H24 120.5 . . ?
C25 C24 C23 119.1(5) . . ?
C25 C24 H24 120.5 . . ?
N2 C25 C24 120.7(5) . . ?
N2 C25 H25 119.7 . . ?
C24 C25 H25 119.7 . . ?

loop_
_geom_bond_atom_site_label_1
_geom_bond_atom_site_label_2
_geom_bond_distance
_geom_bond_site_symmetry_2
_geom_bond_publ_flag
Bi1 Cl1 2.5362(12) . yes
Bi1 Cl2 2.5229(13) . yes
Bi1 Cl3 2.7209(13) 3_765 yes
Bi1 Cl3 2.9559(13) . yes
Bi1 Cl4 2.7173(13) 3_665 yes
Bi1 Cl4 2.9630(13) . yes
N1 C11 1.327(7) . ?
N1 C15 1.347(6) . ?
Br1 C11 1.894(5) . ?
C11 C12 1.390(7) . ?
C12 H12 0.9500 . ?
C12 C13 1.371(7) . ?
C13 H13 0.9500 . ?
C13 C14 1.368(7) . ?
C14 H14 0.9500 . ?
C14 C15 1.387(7) . ?
C15 H15 0.9500 . ?
N2 H2 0.8800 . ?
N2 C21 1.353(6) . ?
N2 C25 1.334(6) . ?
Br2 C21 1.861(5) . ?
C21 C22 1.362(7) . ?
C22 H22 0.9500 . ?
C22 C23 1.392(7) . ?
C23 H23 0.9500 . ?
C23 C24 1.383(7) . ?
C24 H24 0.9500 . ?
C24 C25 1.369(7) . ?
C25 H25 0.9500 . ?
